data_7228902
loop_
_publ_author_name
'Zhang, Lili'
'Zhou, Xiao'
'Li, Pengfei'
'Liu, Zhantao'
'Liu, Yang'
'Sun, Yong'
'Li, Wenjun'

_publ_section_title
;
 Asymmetric synthesis of chromene skeletons via organocatalytic domino
 reactions of in situ generated ortho-quinone methide with malononitrile
 and \b-functionalized ketone
;
_journal_issue 62
_journal_name_full 'RSC Adv.'
_journal_page_first 39216
_journal_paper_doi 10.1039/C7RA08157J
_journal_volume 7
_journal_year 2017
_chemical_absolute_configuration ad
_chemical_formula_moiety 'C24 H27 Br N2 O2'
_chemical_formula_sum 'C24 H27 Br N2 O2'
_chemical_formula_weight 455.38
_space_group_crystal_system monoclinic
_space_group_IT_number 4
_space_group_name_Hall 'P 2yb'
_space_group_name_H-M_alt 'P 1 21 1'
_symmetry_space_group_name_Hall 'P 2yb'
_symmetry_space_group_name_H-M 'P 1 21 1'
_atom_sites_solution_hydrogens mixed
_atom_sites_solution_primary dual
_audit_creation_date 2017-01-09
_audit_creation_method
;
Olex2 1.2
(compiled 2016.11.30 svn.r3356 for OlexSys, GUI svn.r5269)
;
_audit_update_record
;
2017-01-09 deposited with the CCDC.
2017-07-26 downloaded from the CCDC.
;
_cell_angle_alpha 90
_cell_angle_beta 93.816(2)
_cell_angle_gamma 90
_cell_formula_units_Z 2
_cell_length_a 10.4410(8)
_cell_length_b 9.3621(7)
_cell_length_c 11.5467(9)
_cell_measurement_reflns_used 9223
_cell_measurement_temperature 170.03
_cell_measurement_theta_max 68.430
_cell_measurement_theta_min 3.837
_cell_volume 1126.18(15)
_computing_cell_refinement 'SAINT v8.37A (Bruker, 2015)'
_computing_data_reduction 'SAINT v8.37A (Bruker, 2015)'
_computing_molecular_graphics 'Olex2 (Dolomanov et al., 2009)'
_computing_publication_material 'Olex2 (Dolomanov et al., 2009)'
_computing_structure_refinement 'XL (Sheldrick, 2008)'
_computing_structure_solution 'ShelXT (Sheldrick, 2015)'
_diffrn_ambient_temperature 170.03
_diffrn_measured_fraction_theta_full 0.998
_diffrn_measured_fraction_theta_max 0.997
_diffrn_measurement_device_type 'Bruker APEX-II CCD'
_diffrn_measurement_method '\f and \w scans'
_diffrn_radiation_type CuK\a
_diffrn_radiation_wavelength 1.54178
_diffrn_reflns_av_R_equivalents 0.0903
_diffrn_reflns_av_unetI/netI 0.0416
_diffrn_reflns_Laue_measured_fraction_full 0.998
_diffrn_reflns_Laue_measured_fraction_max 0.997
_diffrn_reflns_limit_h_max 12
_diffrn_reflns_limit_h_min -12
_diffrn_reflns_limit_k_max 11
_diffrn_reflns_limit_k_min -11
_diffrn_reflns_limit_l_max 13
_diffrn_reflns_limit_l_min -13
_diffrn_reflns_number 27406
_diffrn_reflns_point_group_measured_fraction_full 0.997
_diffrn_reflns_point_group_measured_fraction_max 0.995
_diffrn_reflns_theta_full 67.679
_diffrn_reflns_theta_max 68.397
_diffrn_reflns_theta_min 3.837
_diffrn_standards_number 0
_exptl_absorpt_coefficient_mu 2.651
_exptl_absorpt_correction_T_max 0.7531
_exptl_absorpt_correction_T_min 0.4333
_exptl_absorpt_correction_type multi-scan
_exptl_absorpt_process_details
;
SADABS-2014/5 (Bruker,2014/5) was used for absorption correction.
wR2(int) was 0.1333 before and 0.0633 after correction.
The Ratio of minimum to maximum transmission is 0.5754.
The \l/2 correction factor is 0.00150.
;
_exptl_crystal_colour colourless
_exptl_crystal_colour_primary colourless
_exptl_crystal_density_diffrn 1.343
_exptl_crystal_description block
_exptl_crystal_F_000 472
_exptl_crystal_size_max 0.4
_exptl_crystal_size_mid 0.35
_exptl_crystal_size_min 0.28
_refine_diff_density_max 0.403
_refine_diff_density_min -0.910
_refine_diff_density_rms 0.136
_refine_ls_abs_structure_details
;
 Classical Flack method preferred over Parsons because s.u. lower.
;
_refine_ls_abs_structure_Flack -0.01(3)
_refine_ls_extinction_method none
_refine_ls_goodness_of_fit_ref 1.076
_refine_ls_hydrogen_treatment constr
_refine_ls_matrix_type full
_refine_ls_number_parameters 270
_refine_ls_number_reflns 4111
_refine_ls_number_restraints 2
_refine_ls_restrained_S_all 1.076
_refine_ls_R_factor_all 0.0534
_refine_ls_R_factor_gt 0.0533
_refine_ls_shift/su_max 0.000
_refine_ls_shift/su_mean 0.000
_refine_ls_structure_factor_coef Fsqd
_refine_ls_weighting_details 'w=1/[\s^2^(Fo^2^)+(0.0997P)^2^+0.5759P] where P=(Fo^2^+2Fc^2^)/3'
_refine_ls_weighting_scheme calc
_refine_ls_wR_factor_gt 0.1401
_refine_ls_wR_factor_ref 0.1402
_reflns_Friedel_coverage 0.872
_reflns_Friedel_fraction_full 0.996
_reflns_Friedel_fraction_max 0.993
_reflns_number_gt 4101
_reflns_number_total 4111
_reflns_threshold_expression 'I > 2\s(I)'
_cod_data_source_file c7ra08157j2.cif
_cod_data_source_block lipf1
_cod_database_code 7228902
_shelx_space_group_comment
;
The symmetry employed for this shelxl refinement is uniquely defined
by the following loop, which should always be used as a source of
symmetry information in preference to the above space-group names.
They are only intended as comments.
;
_olex2_refinement_description
;
1. Fixed Uiso
 At 1.2 times of:
  All C(H) groups, All N(H,H) groups
 At 1.5 times of:
  All C(H,H,H) groups, All O(H) groups
2. Restrained distances
 H19A-H1
 2.2 with sigma of 0.04
3.a Rotating group:
 N1(H1A,H1B)
3.b Ternary CH refined with riding coordinates:
 C3(H3)
3.c Aromatic/amide H refined with riding coordinates:
 C6(H6), C7(H7), C9(H9), C12(H12), C16(H16)
3.d Idealised Me refined as rotating group:
 C18(H18A,H18B,H18C), C19(H19A,H19B,H19C), C20(H20A,H20B,H20C), C22(H22A,H22B,
 H22C), C23(H23A,H23B,H23C), C24(H24A,H24B,H24C)
3.e Idealised tetrahedral OH refined as rotating group:
 O1(H1)
;
_shelx_shelxl_version_number 2014/7
_olex2_submission_special_instructions 'No special instructions were received'

loop_
_space_group_symop_operation_xyz
'x, y, z'
'-x, y+1/2, -z'

loop_
_atom_site_label
_atom_site_type_symbol
_atom_site_fract_x
_atom_site_fract_y
_atom_site_fract_z
_atom_site_U_iso_or_equiv
_atom_site_adp_type
_atom_site_occupancy
_atom_site_site_symmetry_order
_atom_site_calc_flag
_atom_site_refinement_flags_posn
Br1 Br 0.80721(5) 0.56014(9) 0.17646(6) 0.0578(3) Uani 1 1 d .
O1 O 0.2530(4) 0.3787(4) 0.6447(3) 0.0336(7) Uani 1 1 d .
H1 H 0.1834 0.3976 0.6740 0.050 Uiso 1 1 calc DGR
O2 O 0.2484(4) 0.5046(4) 0.0216(3) 0.0393(8) Uani 1 1 d .
N1 N 0.0564(5) 0.6034(6) -0.0191(4) 0.0487(12) Uani 1 1 d .
H1A H 0.0473 0.5184 -0.0513 0.058 Uiso 1 1 d GR
H1B H -0.0103 0.6217 0.0213 0.058 Uiso 1 1 d GR
N2 N 0.0140(5) 0.8713(5) 0.1932(5) 0.0505(12) Uani 1 1 d .
C1 C 0.1639(5) 0.6054(5) 0.0519(4) 0.0342(10) Uani 1 1 d .
C2 C 0.1894(5) 0.6938(5) 0.1442(4) 0.0294(9) Uani 1 1 d .
C3 C 0.3095(4) 0.6803(4) 0.2240(3) 0.0243(8) Uani 1 1 d .
H3 H 0.3413 0.7786 0.2440 0.029 Uiso 1 1 calc R
C4 C 0.4108(5) 0.6047(4) 0.1584(3) 0.0270(9) Uani 1 1 d .
C5 C 0.3752(5) 0.5178(5) 0.0647(4) 0.0321(10) Uani 1 1 d .
C6 C 0.4638(6) 0.4381(5) 0.0068(4) 0.0403(12) Uani 1 1 d .
H6 H 0.4359 0.3758 -0.0547 0.048 Uiso 1 1 calc R
C7 C 0.5928(6) 0.4510(6) 0.0401(4) 0.0417(12) Uani 1 1 d .
H7 H 0.6551 0.3991 0.0010 0.050 Uiso 1 1 calc R
C8 C 0.6300(5) 0.5412(6) 0.1318(4) 0.0369(10) Uani 1 1 d .
C9 C 0.5412(5) 0.6175(5) 0.1917(4) 0.0307(9) Uani 1 1 d .
H9 H 0.5690 0.6778 0.2546 0.037 Uiso 1 1 calc R
C10 C 0.0932(5) 0.7924(5) 0.1713(4) 0.0345(10) Uani 1 1 d .
C11 C 0.2871(4) 0.6016(4) 0.3369(3) 0.0209(8) Uani 1 1 d .
C12 C 0.2175(4) 0.4760(5) 0.3363(3) 0.0245(8) Uani 1 1 d .
H12 H 0.1791 0.4420 0.2646 0.029 Uiso 1 1 calc R
C13 C 0.2014(4) 0.3973(4) 0.4371(3) 0.0219(8) Uani 1 1 d .
C14 C 0.2588(4) 0.4515(4) 0.5414(3) 0.0234(8) Uani 1 1 d .
C15 C 0.3293(4) 0.5810(4) 0.5462(3) 0.0212(8) Uani 1 1 d .
C16 C 0.3430(4) 0.6530(4) 0.4417(3) 0.0219(8) Uani 1 1 d .
H16 H 0.3915 0.7389 0.4422 0.026 Uiso 1 1 calc R
C17 C 0.1255(4) 0.2561(4) 0.4316(4) 0.0272(9) Uani 1 1 d .
C18 C 0.2092(6) 0.1325(6) 0.4805(6) 0.0449(13) Uani 1 1 d .
H18A H 0.2901 0.1307 0.4420 0.067 Uiso 1 1 calc GR
H18B H 0.1637 0.0420 0.4666 0.067 Uiso 1 1 calc GR
H18C H 0.2274 0.1461 0.5641 0.067 Uiso 1 1 calc GR
C19 C 0.0028(6) 0.2694(6) 0.4959(6) 0.0425(12) Uani 1 1 d .
H19A H 0.0246 0.2986 0.5763 0.064 Uiso 1 1 calc DGR
H19B H -0.0414 0.1771 0.4952 0.064 Uiso 1 1 calc GR
H19C H -0.0536 0.3412 0.4574 0.064 Uiso 1 1 calc GR
C20 C 0.0836(7) 0.2161(6) 0.3053(5) 0.0468(13) Uani 1 1 d .
H20A H 0.0314 0.2933 0.2696 0.070 Uiso 1 1 calc GR
H20B H 0.0330 0.1279 0.3044 0.070 Uiso 1 1 calc GR
H20C H 0.1598 0.2016 0.2614 0.070 Uiso 1 1 calc GR
C21 C 0.3926(4) 0.6391(5) 0.6611(3) 0.0251(8) Uani 1 1 d .
C22 C 0.4956(5) 0.5325(5) 0.7086(4) 0.0340(10) Uani 1 1 d .
H22A H 0.4547 0.4417 0.7265 0.051 Uiso 1 1 calc GR
H22B H 0.5396 0.5714 0.7794 0.051 Uiso 1 1 calc GR
H22C H 0.5581 0.5167 0.6502 0.051 Uiso 1 1 calc GR
C23 C 0.2918(5) 0.6623(6) 0.7507(4) 0.0361(10) Uani 1 1 d .
H23A H 0.2296 0.7344 0.7216 0.054 Uiso 1 1 calc GR
H23B H 0.3344 0.6950 0.8241 0.054 Uiso 1 1 calc GR
H23C H 0.2471 0.5721 0.7634 0.054 Uiso 1 1 calc GR
C24 C 0.4584(5) 0.7838(5) 0.6441(4) 0.0314(9) Uani 1 1 d .
H24A H 0.5237 0.7732 0.5876 0.047 Uiso 1 1 calc GR
H24B H 0.4992 0.8162 0.7184 0.047 Uiso 1 1 calc GR
H24C H 0.3943 0.8541 0.6156 0.047 Uiso 1 1 calc GR

loop_
_atom_site_aniso_label
_atom_site_aniso_U_11
_atom_site_aniso_U_22
_atom_site_aniso_U_33
_atom_site_aniso_U_23
_atom_site_aniso_U_13
_atom_site_aniso_U_12
Br1 0.0380(3) 0.0660(4) 0.0717(4) -0.0059(3) 0.0193(3) -0.0009(3)
O1 0.0404(19) 0.0359(17) 0.0248(14) 0.0092(13) 0.0026(13) -0.0081(15)
O2 0.047(2) 0.0437(19) 0.0274(15) -0.0111(14) 0.0017(14) -0.0065(16)
N1 0.045(3) 0.071(4) 0.029(2) -0.0092(19) -0.0031(18) -0.007(2)
N2 0.052(3) 0.038(2) 0.058(3) -0.008(2) -0.018(2) 0.008(2)
C1 0.043(3) 0.037(3) 0.0223(19) 0.0006(17) 0.0000(18) -0.009(2)
C2 0.038(2) 0.028(2) 0.0225(18) 0.0041(15) -0.0007(16) -0.0008(18)
C3 0.033(2) 0.0206(18) 0.0193(17) -0.0013(15) 0.0022(15) -0.0031(16)
C4 0.040(2) 0.0215(19) 0.0208(17) 0.0033(14) 0.0078(16) -0.0016(16)
C5 0.045(3) 0.031(2) 0.0213(18) 0.0000(15) 0.0046(17) -0.0030(18)
C6 0.062(3) 0.036(2) 0.024(2) -0.0037(18) 0.012(2) 0.004(2)
C7 0.055(3) 0.039(3) 0.033(2) 0.003(2) 0.019(2) 0.007(2)
C8 0.041(2) 0.035(3) 0.036(2) 0.008(2) 0.0149(18) 0.002(2)
C9 0.037(2) 0.0277(19) 0.0278(19) 0.0031(16) 0.0079(17) -0.0033(19)
C10 0.042(3) 0.028(2) 0.032(2) 0.0022(18) -0.0079(19) 0.000(2)
C11 0.025(2) 0.0191(18) 0.0184(17) -0.0007(13) 0.0016(14) 0.0008(14)
C12 0.0275(19) 0.024(2) 0.0218(18) -0.0054(15) 0.0013(15) -0.0020(17)
C13 0.0233(19) 0.0189(17) 0.0240(17) -0.0010(14) 0.0042(15) -0.0012(15)
C14 0.024(2) 0.0251(19) 0.0216(18) 0.0036(15) 0.0047(14) -0.0004(17)
C15 0.0224(17) 0.0203(19) 0.0210(17) -0.0011(14) 0.0020(13) 0.0003(15)
C16 0.025(2) 0.0180(17) 0.0236(18) -0.0014(14) 0.0034(14) -0.0004(14)
C17 0.031(2) 0.0194(19) 0.032(2) -0.0023(15) 0.0062(17) -0.0089(17)
C18 0.043(3) 0.021(2) 0.072(4) 0.006(2) 0.012(3) -0.003(2)
C19 0.032(2) 0.040(3) 0.057(3) -0.007(2) 0.013(2) -0.012(2)
C20 0.065(4) 0.038(3) 0.037(2) -0.010(2) 0.003(2) -0.025(3)
C21 0.026(2) 0.027(2) 0.0216(18) -0.0006(16) 0.0001(15) -0.0029(17)
C22 0.032(2) 0.036(3) 0.033(2) 0.0070(18) -0.0051(17) -0.0010(19)
C23 0.037(3) 0.046(3) 0.026(2) -0.0083(19) 0.0057(18) -0.005(2)
C24 0.035(2) 0.029(2) 0.030(2) -0.0058(17) -0.0021(17) -0.0073(19)

loop_
_atom_type_symbol
_atom_type_description
_atom_type_scat_dispersion_real
_atom_type_scat_dispersion_imag
_atom_type_scat_source
C C 0.0181 0.0091 'International Tables Vol C Tables 4.2.6.8 and 6.1.1.4'
H H 0.0000 0.0000 'International Tables Vol C Tables 4.2.6.8 and 6.1.1.4'
Br Br -0.6763 1.2805 'International Tables Vol C Tables 4.2.6.8 and 6.1.1.4'
N N 0.0311 0.0180 'International Tables Vol C Tables 4.2.6.8 and 6.1.1.4'
O O 0.0492 0.0322 'International Tables Vol C Tables 4.2.6.8 and 6.1.1.4'

loop_
_geom_angle_atom_site_label_1
_geom_angle_atom_site_label_2
_geom_angle_atom_site_label_3
_geom_angle
C14 O1 H1 109.5
C1 O2 C5 117.9(4)
H1A N1 H1B 109.4
C1 N1 H1A 109.4
C1 N1 H1B 109.4
O2 C1 C2 121.9(4)
N1 C1 O2 111.4(4)
N1 C1 C2 126.7(5)
C1 C2 C3 122.5(4)
C1 C2 C10 117.7(4)
C10 C2 C3 119.5(4)
C2 C3 H3 108.3
C2 C3 C4 108.2(3)
C2 C3 C11 113.1(4)
C4 C3 H3 108.3
C4 C3 C11 110.7(3)
C11 C3 H3 108.3
C5 C4 C3 120.3(4)
C5 C4 C9 118.2(4)
C9 C4 C3 121.5(4)
O2 C5 C6 115.4(4)
C4 C5 O2 122.2(4)
C4 C5 C6 122.4(5)
C5 C6 H6 120.4
C7 C6 C5 119.1(5)
C7 C6 H6 120.4
C6 C7 H7 120.6
C6 C7 C8 118.9(5)
C8 C7 H7 120.6
C7 C8 Br1 118.8(4)
C7 C8 C9 122.0(5)
C9 C8 Br1 119.2(4)
C4 C9 H9 120.3
C8 C9 C4 119.3(4)
C8 C9 H9 120.3
N2 C10 C2 179.2(6)
C12 C11 C3 121.0(3)
C12 C11 C16 119.2(4)
C16 C11 C3 119.7(3)
C11 C12 H12 118.8
C11 C12 C13 122.4(4)
C13 C12 H12 118.8
C12 C13 C14 117.1(4)
C12 C13 C17 120.5(4)
C14 C13 C17 122.4(4)
O1 C14 C13 121.5(4)
O1 C14 C15 116.2(4)
C13 C14 C15 122.3(4)
C14 C15 C21 121.8(3)
C16 C15 C14 117.4(3)
C16 C15 C21 120.7(4)
C11 C16 C15 121.5(4)
C11 C16 H16 119.2
C15 C16 H16 119.2
C18 C17 C13 110.6(4)
C18 C17 C20 106.5(4)
C19 C17 C13 110.8(4)
C19 C17 C18 111.0(4)
C19 C17 C20 106.6(4)
C20 C17 C13 111.1(4)
C17 C18 H18A 109.5
C17 C18 H18B 109.5
C17 C18 H18C 109.5
H18A C18 H18B 109.5
H18A C18 H18C 109.5
H18B C18 H18C 109.5
C17 C19 H19A 109.5
C17 C19 H19B 109.5
C17 C19 H19C 109.5
H19A C19 H19B 109.5
H19A C19 H19C 109.5
H19B C19 H19C 109.5
C17 C20 H20A 109.5
C17 C20 H20B 109.5
C17 C20 H20C 109.5
H20A C20 H20B 109.5
H20A C20 H20C 109.5
H20B C20 H20C 109.5
C22 C21 C15 109.1(3)
C23 C21 C15 110.8(3)
C23 C21 C22 110.1(4)
C24 C21 C15 111.7(3)
C24 C21 C22 107.9(4)
C24 C21 C23 107.1(4)
C21 C22 H22A 109.5
C21 C22 H22B 109.5
C21 C22 H22C 109.5
H22A C22 H22B 109.5
H22A C22 H22C 109.5
H22B C22 H22C 109.5
C21 C23 H23A 109.5
C21 C23 H23B 109.5
C21 C23 H23C 109.5
H23A C23 H23B 109.5
H23A C23 H23C 109.5
H23B C23 H23C 109.5
C21 C24 H24A 109.5
C21 C24 H24B 109.5
C21 C24 H24C 109.5
H24A C24 H24B 109.5
H24A C24 H24C 109.5
H24B C24 H24C 109.5

loop_
_geom_bond_atom_site_label_1
_geom_bond_atom_site_label_2
_geom_bond_distance
Br1 C8 1.896(5)
O1 H1 0.8400
O1 C14 1.379(5)
O2 C1 1.354(7)
O2 C5 1.388(7)
N1 H1A 0.8806
N1 H1B 0.8804
N1 C1 1.345(7)
N2 C10 1.149(8)
C1 C2 1.362(7)
C2 C3 1.511(6)
C2 C10 1.415(7)
C3 H3 1.0000
C3 C4 1.516(6)
C3 C11 1.529(5)
C4 C5 1.385(6)
C4 C9 1.395(7)
C5 C6 1.394(7)
C6 H6 0.9500
C6 C7 1.381(9)
C7 H7 0.9500
C7 C8 1.389(8)
C8 C9 1.390(7)
C9 H9 0.9500
C11 C12 1.382(6)
C11 C16 1.394(6)
C12 H12 0.9500
C12 C13 1.398(6)
C13 C14 1.404(6)
C13 C17 1.541(5)
C14 C15 1.417(6)
C15 C16 1.397(5)
C15 C21 1.541(5)
C16 H16 0.9500
C17 C18 1.535(7)
C17 C19 1.528(7)
C17 C20 1.541(6)
C18 H18A 0.9800
C18 H18B 0.9800
C18 H18C 0.9800
C19 H19A 0.9800
C19 H19B 0.9800
C19 H19C 0.9800
C20 H20A 0.9800
C20 H20B 0.9800
C20 H20C 0.9800
C21 C22 1.541(6)
C21 C23 1.539(6)
C21 C24 1.537(6)
C22 H22A 0.9800
C22 H22B 0.9800
C22 H22C 0.9800
C23 H23A 0.9800
C23 H23B 0.9800
C23 H23C 0.9800
C24 H24A 0.9800
C24 H24B 0.9800
C24 H24C 0.9800
